data_3000325
loop_
_publ_author_name
'Matous Kloda'
'Jan Hynek'
'Petr Brazda'
'Tomas Plechacek'
'Petr Chalupsky'
'Jan Rohlicek'
'Jan Demel'

_publ_section_title
;
 Phosphinate MOF formed from tetratopic ligands as high proton
 conductivity materials
;
_journal_name_full 'To be published in Journal of Materials Chemistry A'
_chemical_formula_sum 'C29 H28 Fe0.667 O8 P4'
_symmetry_space_group_name_Hall '-P 3'
_symmetry_space_group_name_H-M 'P -3'
_cell_angle_alpha 90
_cell_angle_beta 90
_cell_angle_gamma 120
_cell_length_a 24.3521
_cell_length_b 24.3521
_cell_length_c 9.4964
_cell_measurement_temperature 100
_cell_volume 4877.109
_diffrn_ambient_temperature 100
_diffrn_radiation_probe electron
_diffrn_radiation_type electron
_diffrn_radiation_wavelength 0.0335
_refine_ls_goodness_of_fit_gt 3.36
_refine_ls_goodness_of_fit_ref 2.12
_refine_ls_R_factor_all 0.2692
_refine_ls_R_factor_gt 0.1234
_refine_ls_wR_factor_gt 0.1171
_refine_ls_wR_factor_ref 0.1261
_cod_database_code 3000325
_cod_hold_until_date 2022-05-10

loop_
_atom_site_label
_atom_site_fract_x
_atom_site_fract_y
_atom_site_fract_z
? ? ? ?
